data_1547226
loop_
_publ_author_name
'Hu, Yue'
'Huang, Hanmin'

_publ_section_title
;
 Highly Selective Construction of Medium-Sized Lactams by
 Palladium-Catalyzed Intramolecular Hydroaminocarbonylation of
 Aminoalkynes.
;
_journal_issue 19
_journal_name_full 'Organic letters'
_journal_page_first 5070
_journal_page_last 5073
_journal_paper_doi 10.1021/acs.orglett.7b02284
_journal_volume 19
_journal_year 2017
_chemical_formula_moiety 'C24 H21 N O'
_chemical_formula_sum 'C24 H21 N O'
_chemical_formula_weight 339.42
_space_group_crystal_system monoclinic
_space_group_IT_number 14
_space_group_name_Hall '-P 2ybc'
_space_group_name_H-M_alt 'P 1 21/c 1'
_symmetry_space_group_name_Hall '-P 2ybc'
_symmetry_space_group_name_H-M 'P 1 21/c 1'
_atom_sites_solution_hydrogens geom
_atom_sites_solution_primary direct
_audit_creation_date 2017-04-28
_audit_creation_method
;
Olex2 1.2
(compiled 2017.03.28 svn.r3405 for OlexSys, GUI svn.r5335)
;
_cell_angle_alpha 90
_cell_angle_beta 97.067(5)
_cell_angle_gamma 90
_cell_formula_units_Z 4
_cell_length_a 9.3245(5)
_cell_length_b 19.8436(10)
_cell_length_c 9.8852(4)
_cell_measurement_reflns_used 1466
_cell_measurement_temperature 291.24(12)
_cell_measurement_theta_max 24.6220
_cell_measurement_theta_min 4.1010
_cell_volume 1815.18(15)
_computing_cell_refinement
;
CrysAlisPro, Agilent Technologies,
Version 1.171.36.28 (release 01-02-2013 CrysAlis171 .NET)
(compiled Feb  1 2013,16:14:44)
;
_computing_data_collection
;
CrysAlisPro, Agilent Technologies,
Version 1.171.36.28 (release 01-02-2013 CrysAlis171 .NET)
(compiled Feb  1 2013,16:14:44)
;
_computing_data_reduction
;
CrysAlisPro, Agilent Technologies,
Version 1.171.36.28 (release 01-02-2013 CrysAlis171 .NET)
(compiled Feb  1 2013,16:14:44)
;
_computing_molecular_graphics 'Olex2 (Dolomanov et al., 2009)'
_computing_publication_material 'Olex2 (Dolomanov et al., 2009)'
_computing_structure_refinement 'ShelXL (Sheldrick, 2015)'
_computing_structure_solution 'ShelXS (Sheldrick, 2008)'
_diffrn_ambient_temperature 291.24(12)
_diffrn_detector_area_resol_mean 16.0733
_diffrn_measured_fraction_theta_full 0.998
_diffrn_measured_fraction_theta_max 0.998
_diffrn_measurement_details
;
#__ type_ start__ end____ width___ exp.time_
  1 omega  -94.00  -55.00   1.0000    6.0000
omega____ theta____ kappa____ phi______ frames
    -      -19.5055  178.0000   90.0000 39

#__ type_ start__ end____ width___ exp.time_
  2 omega   -7.00   57.00   1.0000    6.0000
omega____ theta____ kappa____ phi______ frames
    -       22.7867  -99.0000  -90.0000 64

#__ type_ start__ end____ width___ exp.time_
  3 omega  -24.00   96.00   1.0000    6.0000
omega____ theta____ kappa____ phi______ frames
    -       22.7867   19.0000  150.0000 120
;
_diffrn_measurement_device_type 'SuperNova, Dual, Cu at zero, Eos'
_diffrn_measurement_method '\w scans'
_diffrn_orient_matrix_UB_11 0.0498352000
_diffrn_orient_matrix_UB_12 0.0242897000
_diffrn_orient_matrix_UB_13 -0.0185646000
_diffrn_orient_matrix_UB_21 -0.0548766000
_diffrn_orient_matrix_UB_22 0.0249322000
_diffrn_orient_matrix_UB_23 -0.0044263000
_diffrn_orient_matrix_UB_31 0.0195687000
_diffrn_orient_matrix_UB_32 0.0080673000
_diffrn_orient_matrix_UB_33 0.0697522000
_diffrn_radiation_monochromator mirror
_diffrn_radiation_type MoK\a
_diffrn_radiation_wavelength 0.71073
_diffrn_reflns_av_R_equivalents 0.0268
_diffrn_reflns_av_unetI/netI 0.0439
_diffrn_reflns_Laue_measured_fraction_full 0.998
_diffrn_reflns_Laue_measured_fraction_max 0.998
_diffrn_reflns_limit_h_max 11
_diffrn_reflns_limit_h_min -9
_diffrn_reflns_limit_k_max 8
_diffrn_reflns_limit_k_min -24
_diffrn_reflns_limit_l_max 12
_diffrn_reflns_limit_l_min -9
_diffrn_reflns_number 6634
_diffrn_reflns_point_group_measured_fraction_full 0.998
_diffrn_reflns_point_group_measured_fraction_max 0.998
_diffrn_reflns_theta_full 25.242
_diffrn_reflns_theta_max 26.020
_diffrn_reflns_theta_min 3.367
_diffrn_source 'SuperNova (Mo) X-ray Source'
_exptl_absorpt_coefficient_mu 0.075
_exptl_absorpt_correction_T_max 1.00000
_exptl_absorpt_correction_T_min 0.86358
_exptl_absorpt_correction_type multi-scan
_exptl_absorpt_process_details
;
CrysAlisPro, Agilent Technologies,
Version 1.171.36.28 (release 01-02-2013 CrysAlis171 .NET)
(compiled Feb  1 2013,16:14:44)
Empirical absorption correction using spherical harmonics,
 implemented in SCALE3 ABSPACK scaling algorithm.
;
_exptl_crystal_colour 'clear light colourless'
_exptl_crystal_colour_lustre clear
_exptl_crystal_colour_modifier light
_exptl_crystal_colour_primary colourless
_exptl_crystal_density_diffrn 1.242
_exptl_crystal_description block
_exptl_crystal_F_000 720
_exptl_crystal_size_max 0.22
_exptl_crystal_size_mid 0.17
_exptl_crystal_size_min 0.14
_refine_diff_density_max 0.189
_refine_diff_density_min -0.153
_refine_diff_density_rms 0.039
_refine_ls_extinction_method none
_refine_ls_goodness_of_fit_ref 1.073
_refine_ls_hydrogen_treatment constr
_refine_ls_matrix_type full
_refine_ls_number_parameters 235
_refine_ls_number_reflns 3578
_refine_ls_number_restraints 0
_refine_ls_restrained_S_all 1.073
_refine_ls_R_factor_all 0.0929
_refine_ls_R_factor_gt 0.0603
_refine_ls_shift/su_max 0.000
_refine_ls_shift/su_mean 0.000
_refine_ls_structure_factor_coef Fsqd
_refine_ls_weighting_details 'w=1/[\s^2^(Fo^2^)+(0.0348P)^2^+0.8822P] where P=(Fo^2^+2Fc^2^)/3'
_refine_ls_weighting_scheme calc
_refine_ls_wR_factor_gt 0.1279
_refine_ls_wR_factor_ref 0.1465
_reflns_Friedel_coverage 0.000
_reflns_number_gt 2382
_reflns_number_total 3578
_reflns_threshold_expression 'I > 2\s(I)'
_cod_data_source_file ol7b02284_si_007.cif
_cod_data_source_block huyue_0425
_cod_depositor_comments 'Adding full bibliography for 1547225--1547231.cif.'
_cod_database_code 1547226
_shelx_shelxl_version_number 2016/6
_shelx_space_group_comment
;
The symmetry employed for this shelxl refinement is uniquely defined
by the following loop, which should always be used as a source of
symmetry information in preference to the above space-group names.
They are only intended as comments.
;
_reflns_odcompleteness_completeness 99.69
_reflns_odcompleteness_iscentric 1
_reflns_odcompleteness_theta 26.32
_olex2_refinement_description
;
1. Fixed Uiso
 At 1.2 times of:
  All C(H) groups, All C(H,H) groups
2.a Secondary CH2 refined with riding coordinates:
 C4(H4A,H4B), C7(H7A,H7B), C18(H18A,H18B)
2.b Aromatic/amide H refined with riding coordinates:
 C3(H3), C9(H9), C10(H10), C11(H11), C12(H12), C13(H13), C14(H14), C15(H15),
 C16(H16), C17(H17), C20(H20), C21(H21), C22(H22), C23(H23), C24(H24)
;
_olex2_date_sample_data_collection 2017-04-26
_olex2_submission_special_instructions 'No special instructions were received'

loop_
_space_group_symop_operation_xyz
'x, y, z'
'-x, y+1/2, -z+1/2'
'-x, -y, -z'
'x, -y-1/2, z-1/2'

loop_
_atom_site_label
_atom_site_type_symbol
_atom_site_fract_x
_atom_site_fract_y
_atom_site_fract_z
_atom_site_U_iso_or_equiv
_atom_site_adp_type
_atom_site_occupancy
_atom_site_site_symmetry_order
_atom_site_calc_flag
_atom_site_refinement_flags_posn
O1 O 0.1813(2) 0.65783(11) 0.23659(19) 0.0738(6) Uani 1 1 d .
N1 N 0.2141(2) 0.57972(10) 0.40444(19) 0.0452(5) Uani 1 1 d .
C1 C 0.1512(3) 0.63542(12) 0.3459(2) 0.0493(6) Uani 1 1 d .
C2 C 0.0465(3) 0.67060(11) 0.4256(2) 0.0456(6) Uani 1 1 d .
C3 C 0.0981(3) 0.69807(12) 0.5444(3) 0.0544(7) Uani 1 1 d .
H3 H 0.034218 0.722021 0.591441 0.065 Uiso 1 1 calc R
C4 C 0.2527(3) 0.69304(13) 0.6079(3) 0.0594(7) Uani 1 1 d .
H4A H 0.279273 0.734301 0.657327 0.071 Uiso 1 1 calc R
H4B H 0.314472 0.688578 0.536330 0.071 Uiso 1 1 calc R
C5 C 0.2782(3) 0.63382(14) 0.7044(3) 0.0514(6) Uani 1 1 d .
C6 C 0.2477(2) 0.56728(13) 0.6629(2) 0.0467(6) Uani 1 1 d .
C7 C 0.1674(3) 0.54839(12) 0.5260(2) 0.0443(6) Uani 1 1 d .
H7A H 0.174055 0.499911 0.515934 0.053 Uiso 1 1 calc R
H7B H 0.066158 0.559191 0.527608 0.053 Uiso 1 1 calc R
C8 C -0.1088(3) 0.67221(12) 0.3684(2) 0.0469(6) Uani 1 1 d .
C9 C -0.1526(3) 0.66964(14) 0.2293(3) 0.0568(7) Uani 1 1 d .
H9 H -0.083772 0.666110 0.169064 0.068 Uiso 1 1 calc R
C10 C -0.2980(3) 0.67227(15) 0.1792(3) 0.0676(8) Uani 1 1 d .
H10 H -0.325620 0.670871 0.085541 0.081 Uiso 1 1 calc R
C11 C -0.4014(3) 0.67691(15) 0.2655(3) 0.0671(8) Uani 1 1 d .
H11 H -0.498752 0.679202 0.231309 0.081 Uiso 1 1 calc R
C12 C -0.3590(3) 0.67812(17) 0.4039(3) 0.0739(9) Uani 1 1 d .
H12 H -0.428258 0.680718 0.463786 0.089 Uiso 1 1 calc R
C13 C -0.2143(3) 0.67551(15) 0.4544(3) 0.0624(7) Uani 1 1 d .
H13 H -0.187498 0.675979 0.548168 0.075 Uiso 1 1 calc R
C14 C 0.2786(3) 0.51510(16) 0.7557(3) 0.0586(7) Uani 1 1 d .
H14 H 0.261391 0.470823 0.727403 0.070 Uiso 1 1 calc R
C15 C 0.3345(3) 0.5278(2) 0.8891(3) 0.0808(10) Uani 1 1 d .
H15 H 0.353944 0.492364 0.950197 0.097 Uiso 1 1 calc R
C16 C 0.3610(4) 0.5928(2) 0.9311(3) 0.0870(11) Uani 1 1 d .
H16 H 0.397405 0.601744 1.021186 0.104 Uiso 1 1 calc R
C17 C 0.3340(3) 0.64495(19) 0.8401(3) 0.0731(9) Uani 1 1 d .
H17 H 0.353333 0.688865 0.869735 0.088 Uiso 1 1 calc R
C18 C 0.3173(3) 0.54179(13) 0.3351(3) 0.0538(7) Uani 1 1 d .
H18A H 0.398527 0.529041 0.400936 0.065 Uiso 1 1 calc R
H18B H 0.353524 0.570589 0.267624 0.065 Uiso 1 1 calc R
C19 C 0.2525(3) 0.47893(12) 0.2653(2) 0.0450(6) Uani 1 1 d .
C20 C 0.1132(3) 0.47825(16) 0.1999(3) 0.0682(8) Uani 1 1 d .
H20 H 0.057266 0.517129 0.197931 0.082 Uiso 1 1 calc R
C21 C 0.0557(3) 0.42028(18) 0.1371(3) 0.0779(10) Uani 1 1 d .
H21 H -0.038409 0.420419 0.093198 0.093 Uiso 1 1 calc R
C22 C 0.1364(4) 0.36307(17) 0.1394(3) 0.0750(9) Uani 1 1 d .
H22 H 0.096793 0.323932 0.098636 0.090 Uiso 1 1 calc R
C23 C 0.2749(4) 0.36321(16) 0.2012(3) 0.0760(9) Uani 1 1 d .
H23 H 0.330907 0.324434 0.201042 0.091 Uiso 1 1 calc R
C24 C 0.3325(3) 0.42096(14) 0.2644(3) 0.0589(7) Uani 1 1 d .
H24 H 0.427174 0.420516 0.307003 0.071 Uiso 1 1 calc R

loop_
_atom_site_aniso_label
_atom_site_aniso_U_11
_atom_site_aniso_U_22
_atom_site_aniso_U_33
_atom_site_aniso_U_23
_atom_site_aniso_U_13
_atom_site_aniso_U_12
O1 0.0927(15) 0.0637(14) 0.0717(12) 0.0218(10) 0.0368(11) 0.0063(11)
N1 0.0529(12) 0.0350(11) 0.0494(11) -0.0026(9) 0.0124(9) -0.0016(9)
C1 0.0556(15) 0.0373(14) 0.0563(15) 0.0015(11) 0.0127(12) -0.0041(12)
C2 0.0566(15) 0.0287(12) 0.0525(14) 0.0025(10) 0.0102(11) -0.0001(11)
C3 0.0575(16) 0.0343(14) 0.0716(17) -0.0073(12) 0.0089(13) 0.0051(12)
C4 0.0569(16) 0.0416(15) 0.0786(18) -0.0176(13) 0.0040(14) -0.0056(13)
C5 0.0417(14) 0.0542(16) 0.0571(15) -0.0152(12) 0.0009(11) -0.0007(12)
C6 0.0397(13) 0.0494(15) 0.0508(14) -0.0043(11) 0.0049(11) -0.0009(11)
C7 0.0475(14) 0.0323(13) 0.0529(14) -0.0010(10) 0.0050(11) -0.0039(10)
C8 0.0560(15) 0.0336(13) 0.0513(14) 0.0028(10) 0.0072(12) 0.0007(11)
C9 0.0675(18) 0.0497(16) 0.0540(15) 0.0061(12) 0.0101(13) -0.0041(14)
C10 0.076(2) 0.0604(19) 0.0623(17) 0.0062(14) -0.0065(16) -0.0053(16)
C11 0.0602(18) 0.0515(18) 0.086(2) 0.0063(15) -0.0037(16) -0.0018(14)
C12 0.0610(19) 0.080(2) 0.082(2) -0.0062(17) 0.0169(16) -0.0004(17)
C13 0.0596(17) 0.072(2) 0.0567(16) -0.0037(14) 0.0124(13) -0.0014(15)
C14 0.0535(16) 0.0629(18) 0.0586(16) 0.0065(13) 0.0034(12) 0.0009(14)
C15 0.075(2) 0.108(3) 0.0568(18) 0.0148(18) -0.0054(15) -0.003(2)
C16 0.074(2) 0.131(4) 0.0529(18) -0.012(2) -0.0073(16) -0.008(2)
C17 0.0585(18) 0.090(2) 0.0685(19) -0.0312(18) 0.0001(15) -0.0057(17)
C18 0.0452(14) 0.0488(16) 0.0693(16) -0.0098(13) 0.0146(12) -0.0002(12)
C19 0.0483(14) 0.0423(14) 0.0471(13) -0.0033(10) 0.0169(11) 0.0017(12)
C20 0.0567(17) 0.0603(19) 0.086(2) -0.0194(16) 0.0029(15) 0.0095(15)
C21 0.067(2) 0.083(2) 0.083(2) -0.0324(18) 0.0071(16) -0.0091(18)
C22 0.102(3) 0.058(2) 0.071(2) -0.0213(15) 0.0327(19) -0.0198(19)
C23 0.103(3) 0.0456(18) 0.082(2) -0.0077(15) 0.0243(19) 0.0110(18)
C24 0.0633(17) 0.0524(17) 0.0624(16) -0.0014(13) 0.0129(13) 0.0101(14)

loop_
_atom_type_symbol
_atom_type_description
_atom_type_scat_dispersion_real
_atom_type_scat_dispersion_imag
_atom_type_scat_source
C C 0.0033 0.0016 'International Tables Vol C Tables 4.2.6.8 and 6.1.1.4'
H H 0.0000 0.0000 'International Tables Vol C Tables 4.2.6.8 and 6.1.1.4'
N N 0.0061 0.0033 'International Tables Vol C Tables 4.2.6.8 and 6.1.1.4'
O O 0.0106 0.0060 'International Tables Vol C Tables 4.2.6.8 and 6.1.1.4'

loop_
_geom_angle_atom_site_label_1
_geom_angle_atom_site_label_2
_geom_angle_atom_site_label_3
_geom_angle
C1 N1 C7 122.9(2)
C1 N1 C18 119.9(2)
C18 N1 C7 116.5(2)
O1 C1 N1 122.6(2)
O1 C1 C2 121.7(2)
N1 C1 C2 115.7(2)
C3 C2 C1 117.8(2)
C3 C2 C8 123.8(2)
C8 C2 C1 118.4(2)
C2 C3 H3 117.8
C2 C3 C4 124.5(2)
C4 C3 H3 117.8
C3 C4 H4A 109.1
C3 C4 H4B 109.1
C3 C4 C5 112.5(2)
H4A C4 H4B 107.8
C5 C4 H4A 109.1
C5 C4 H4B 109.1
C6 C5 C4 122.4(2)
C17 C5 C4 119.6(3)
C17 C5 C6 117.9(3)
C5 C6 C7 123.8(2)
C14 C6 C5 119.4(2)
C14 C6 C7 116.5(2)
N1 C7 C6 117.68(19)
N1 C7 H7A 107.9
N1 C7 H7B 107.9
C6 C7 H7A 107.9
C6 C7 H7B 107.9
H7A C7 H7B 107.2
C9 C8 C2 122.0(2)
C13 C8 C2 120.1(2)
C13 C8 C9 117.9(2)
C8 C9 H9 119.7
C10 C9 C8 120.6(3)
C10 C9 H9 119.7
C9 C10 H10 119.6
C11 C10 C9 120.9(3)
C11 C10 H10 119.6
C10 C11 H11 120.6
C10 C11 C12 118.9(3)
C12 C11 H11 120.6
C11 C12 H12 119.8
C11 C12 C13 120.5(3)
C13 C12 H12 119.8
C8 C13 C12 121.2(3)
C8 C13 H13 119.4
C12 C13 H13 119.4
C6 C14 H14 119.4
C15 C14 C6 121.2(3)
C15 C14 H14 119.4
C14 C15 H15 120.2
C16 C15 C14 119.7(3)
C16 C15 H15 120.2
C15 C16 H16 120.0
C15 C16 C17 120.0(3)
C17 C16 H16 120.0
C5 C17 H17 119.1
C16 C17 C5 121.8(3)
C16 C17 H17 119.1
N1 C18 H18A 109.0
N1 C18 H18B 109.0
N1 C18 C19 113.0(2)
H18A C18 H18B 107.8
C19 C18 H18A 109.0
C19 C18 H18B 109.0
C20 C19 C18 121.4(2)
C24 C19 C18 120.5(2)
C24 C19 C20 118.1(2)
C19 C20 H20 119.7
C19 C20 C21 120.6(3)
C21 C20 H20 119.7
C20 C21 H21 119.9
C22 C21 C20 120.2(3)
C22 C21 H21 119.9
C21 C22 H22 120.1
C23 C22 C21 119.9(3)
C23 C22 H22 120.1
C22 C23 H23 120.0
C22 C23 C24 120.0(3)
C24 C23 H23 120.0
C19 C24 C23 121.1(3)
C19 C24 H24 119.4
C23 C24 H24 119.4

loop_
_geom_bond_atom_site_label_1
_geom_bond_atom_site_label_2
_geom_bond_distance
O1 C1 1.233(3)
N1 C1 1.348(3)
N1 C7 1.466(3)
N1 C18 1.458(3)
C1 C2 1.500(3)
C2 C3 1.330(3)
C2 C8 1.489(3)
C3 H3 0.9300
C3 C4 1.502(3)
C4 H4A 0.9700
C4 H4B 0.9700
C4 C5 1.514(4)
C5 C6 1.401(3)
C5 C17 1.395(4)
C6 C7 1.511(3)
C6 C14 1.390(3)
C7 H7A 0.9700
C7 H7B 0.9700
C8 C9 1.387(3)
C8 C13 1.378(4)
C9 H9 0.9300
C9 C10 1.386(4)
C10 H10 0.9300
C10 C11 1.367(4)
C11 H11 0.9300
C11 C12 1.377(4)
C12 H12 0.9300
C12 C13 1.381(4)
C13 H13 0.9300
C14 H14 0.9300
C14 C15 1.380(4)
C15 H15 0.9300
C15 C16 1.369(5)
C16 H16 0.9300
C16 C17 1.373(5)
C17 H17 0.9300
C18 H18A 0.9700
C18 H18B 0.9700
C18 C19 1.514(3)
C19 C20 1.379(3)
C19 C24 1.372(3)
C20 H20 0.9300
C20 C21 1.383(4)
C21 H21 0.9300
C21 C22 1.360(4)
C22 H22 0.9300
C22 C23 1.360(4)
C23 H23 0.9300
C23 C24 1.382(4)
C24 H24 0.9300

loop_
_geom_torsion_atom_site_label_1
_geom_torsion_atom_site_label_2
_geom_torsion_atom_site_label_3
_geom_torsion_atom_site_label_4
_geom_torsion
O1 C1 C2 C3 -112.2(3)
O1 C1 C2 C8 68.4(3)
N1 C1 C2 C3 65.1(3)
N1 C1 C2 C8 -114.2(2)
N1 C18 C19 C20 38.3(3)
N1 C18 C19 C24 -142.5(2)
C1 N1 C7 C6 -95.4(3)
C1 N1 C18 C19 -101.4(3)
C1 C2 C3 C4 -3.5(4)
C1 C2 C8 C9 -27.9(3)
C1 C2 C8 C13 151.3(2)
C2 C3 C4 C5 -92.5(3)
C2 C8 C9 C10 -179.0(2)
C2 C8 C13 C12 179.0(3)
C3 C2 C8 C9 152.8(3)
C3 C2 C8 C13 -28.1(4)
C3 C4 C5 C6 57.8(3)
C3 C4 C5 C17 -122.0(3)
C4 C5 C6 C7 -9.2(4)
C4 C5 C6 C14 177.7(2)
C4 C5 C17 C16 -179.0(3)
C5 C6 C7 N1 48.5(3)
C5 C6 C14 C15 2.1(4)
C6 C5 C17 C16 1.1(4)
C6 C14 C15 C16 -0.5(5)
C7 N1 C1 O1 -172.8(2)
C7 N1 C1 C2 9.8(3)
C7 N1 C18 C19 69.2(3)
C7 C6 C14 C15 -171.5(2)
C8 C2 C3 C4 175.8(2)
C8 C9 C10 C11 -0.5(4)
C9 C8 C13 C12 -1.8(4)
C9 C10 C11 C12 -0.8(5)
C10 C11 C12 C13 0.8(5)
C11 C12 C13 C8 0.6(5)
C13 C8 C9 C10 1.8(4)
C14 C6 C7 N1 -138.3(2)
C14 C15 C16 C17 -0.9(5)
C15 C16 C17 C5 0.6(5)
C17 C5 C6 C7 170.7(2)
C17 C5 C6 C14 -2.4(4)
C18 N1 C1 O1 -2.8(4)
C18 N1 C1 C2 179.9(2)
C18 N1 C7 C6 94.2(3)
C18 C19 C20 C21 -179.8(3)
C18 C19 C24 C23 180.0(2)
C19 C20 C21 C22 0.1(5)
C20 C19 C24 C23 -0.8(4)
C20 C21 C22 C23 -1.3(5)
C21 C22 C23 C24 1.5(5)
C22 C23 C24 C19 -0.4(5)
C24 C19 C20 C21 1.0(4)
